data_2016355
loop_
_publ_author_name
'Genther, Dane J.'
'Squattrito, Philip J.'
'Kirschbaum, Kristin'
'Yearley, Eric J.'
'Pinkerton, A. Alan'

_publ_section_title
;
 5-Aminonaphthalene-1-sulfonic acid and its manganese, nickel and
 cobalt salts
;
_journal_coeditor_code SK3173
_journal_issue 12
_journal_name_full 'Acta Crystallographica Section C'
_journal_page_first m604
_journal_page_last m609
_journal_paper_doi 10.1107/S0108270107052286
_journal_volume 63
_journal_year 2007
_chemical_formula_iupac '[Mn (H2 O)6] (C10 H8 N O3 S)2 , 3H2 O'
_chemical_formula_moiety 'H12 Mn O6 2+ , 2C10 H8 N O3 S - , 3H2 O'
_chemical_formula_sum 'C20 H34 Mn N2 O15 S2'
_chemical_formula_weight 661.55
_chemical_name_common
;
hexaaquamanganese(II) 5-aminonaphthalene-1-sulfonate trihydrate
;
_chemical_name_systematic
;
hexaaquamanagnese(II) bis(5-aminonaphthalene-1-sulfonate) trihydrate
;
_space_group_IT_number 18
_symmetry_cell_setting orthorhombic
_symmetry_space_group_name_Hall 'P 2 2ab'
_symmetry_space_group_name_H-M 'P 21 21 2'
_atom_sites_solution_hydrogens geom
_atom_sites_solution_primary direct
_atom_sites_solution_secondary difmap
_audit_creation_method SHELXL97
_cell_angle_alpha 90.00
_cell_angle_beta 90.00
_cell_angle_gamma 90.00
_cell_formula_units_Z 2
_cell_length_a 8.3263(3)
_cell_length_b 22.8436(7)
_cell_length_c 7.4940(2)
_cell_measurement_reflns_used 42059
_cell_measurement_temperature 140(2)
_cell_measurement_theta_max 35.4
_cell_measurement_theta_min 2.4
_cell_volume 1425.38(8)
_computing_cell_refinement 'SAINT-Plus (Bruker, 2003)'
_computing_data_collection 'SMART (Bruker, 2003)'
_computing_data_reduction 'SAINT-Plus (Bruker, 2003)'
_computing_molecular_graphics 'SHELXTL (Sheldrick, 2000)'
_computing_publication_material 'SHELXTL (Sheldrick, 2000) and local programs'
_computing_structure_refinement 'SHELXTL (Sheldrick, 2000)'
_computing_structure_solution 'SHELXTL (Sheldrick, 2000)'
_diffrn_ambient_temperature 140(2)
_diffrn_measured_fraction_theta_full 0.999
_diffrn_measured_fraction_theta_max 0.979
_diffrn_measurement_device_type 'Bruker SMART 6000 CCD area-detector'
_diffrn_measurement_method \w
_diffrn_radiation_monochromator graphite
_diffrn_radiation_source 'fine-focus sealed tube'
_diffrn_radiation_type MoK\a
_diffrn_radiation_wavelength 0.71073
_diffrn_reflns_av_R_equivalents 0.0230
_diffrn_reflns_av_sigmaI/netI 0.0160
_diffrn_reflns_limit_h_max 13
_diffrn_reflns_limit_h_min -13
_diffrn_reflns_limit_k_max 37
_diffrn_reflns_limit_k_min -36
_diffrn_reflns_limit_l_max 11
_diffrn_reflns_limit_l_min -12
_diffrn_reflns_number 47963
_diffrn_reflns_theta_full 26.00
_diffrn_reflns_theta_max 35.41
_diffrn_reflns_theta_min 2.60
_exptl_absorpt_coefficient_mu 0.682
_exptl_absorpt_correction_T_max 0.947
_exptl_absorpt_correction_T_min 0.815
_exptl_absorpt_correction_type multi-scan
_exptl_absorpt_process_details '(SADABS and SAINT-Plus; Bruker, 2003)'
_exptl_crystal_colour purple
_exptl_crystal_density_diffrn 1.541
_exptl_crystal_density_method 'not measured'
_exptl_crystal_description plate
_exptl_crystal_F_000 690
_exptl_crystal_size_max 0.35
_exptl_crystal_size_mid 0.20
_exptl_crystal_size_min 0.08
_refine_diff_density_max 0.547
_refine_diff_density_min -0.236
_refine_ls_abs_structure_details 'Flack (1983), with 2571 Friedel pairs'
_refine_ls_abs_structure_Flack 0.103(9)
_refine_ls_extinction_method none
_refine_ls_goodness_of_fit_ref 1.087
_refine_ls_hydrogen_treatment refall
_refine_ls_matrix_type full
_refine_ls_number_parameters 250
_refine_ls_number_reflns 6245
_refine_ls_number_restraints 0
_refine_ls_restrained_S_all 1.087
_refine_ls_R_factor_all 0.0284
_refine_ls_R_factor_gt 0.0275
_refine_ls_shift/su_max 0.002
_refine_ls_shift/su_mean 0.000
_refine_ls_structure_factor_coef Fsqd
_refine_ls_weighting_details 'calc w = 1/[\s^2^(Fo^2^)+(0.0534P)^2^+0.065P] where P=(Fo^2^+2Fc^2^)/3'
_refine_ls_weighting_scheme calc
_refine_ls_wR_factor_gt 0.0736
_refine_ls_wR_factor_ref 0.0740
_reflns_number_gt 6115
_reflns_number_total 6245
_reflns_threshold_expression I>2\s(I)
_cod_data_source_file sk3173.cif
_cod_data_source_block II
_cod_database_code 2016355
_cod_database_fobs_code 2016355

loop_
_symmetry_equiv_pos_as_xyz
'x, y, z'
'-x, -y, z'
'-x+1/2, y+1/2, -z'
'x+1/2, -y+1/2, -z'

loop_
_atom_site_type_symbol
_atom_site_label
_atom_site_fract_x
_atom_site_fract_y
_atom_site_fract_z
_atom_site_U_iso_or_equiv
_atom_site_adp_type
_atom_site_calc_flag
_atom_site_refinement_flags
_atom_site_occupancy
Mn Mn1 0.5000 1.0000 0.84874(2) 0.01670(5) Uani d S 1
O O4 0.48042(9) 0.93283(3) 0.64516(10) 0.02070(12) Uani d . 1
O O5 0.42741(11) 0.93488(4) 1.04010(11) 0.02382(14) Uani d . 1
O O6 0.75874(10) 0.97859(4) 0.82986(12) 0.02961(17) Uani d . 1
S S1 0.38905(3) 0.611453(9) 0.55423(3) 0.01675(5) Uani d . 1
O O1 0.50792(10) 0.59555(3) 0.69145(10) 0.02180(12) Uani d . 1
O O2 0.23843(10) 0.57938(3) 0.58196(12) 0.02382(14) Uani d . 1
O O3 0.45030(11) 0.60407(3) 0.37392(10) 0.02441(14) Uani d . 1
N N1 0.16964(12) 0.85279(4) 0.95060(14) 0.02448(16) Uani d . 1
C C1 0.34692(11) 0.68653(4) 0.58644(12) 0.01633(14) Uani d . 1
C C2 0.38820(12) 0.72426(4) 0.45065(13) 0.02075(15) Uani d . 1
C C3 0.36681(15) 0.78511(4) 0.47268(15) 0.02468(18) Uani d . 1
C C4 0.30299(13) 0.80635(4) 0.62772(15) 0.02267(17) Uani d . 1
C C5 0.19104(11) 0.79134(4) 0.93068(13) 0.01930(15) Uani d . 1
C C6 0.15266(13) 0.75375(5) 1.06824(14) 0.02320(17) Uani d . 1
C C7 0.17482(14) 0.69304(5) 1.04901(15) 0.02465(18) Uani d . 1
C C8 0.23551(13) 0.66947(4) 0.89420(13) 0.02051(16) Uani d . 1
C C9 0.27917(11) 0.70686(4) 0.75118(12) 0.01560(13) Uani d . 1
C C10 0.25750(11) 0.76874(4) 0.76933(12) 0.01688(14) Uani d . 1
H H2 0.433(2) 0.7098(7) 0.349(2) 0.022(4) Uiso d . 1
H H3 0.405(2) 0.8128(9) 0.372(3) 0.035(5) Uiso d . 1
H H4 0.275(3) 0.8490(10) 0.635(3) 0.050(6) Uiso d . 1
H H6 0.107(3) 0.7697(8) 1.179(3) 0.035(5) Uiso d . 1
H H7 0.146(2) 0.6658(8) 1.146(3) 0.028(4) Uiso d . 1
H H8 0.261(3) 0.6305(9) 0.892(3) 0.044(5) Uiso d . 1
H H1A 0.129(3) 0.8692(9) 0.851(3) 0.033(4) Uiso d . 1
H H1B 0.111(3) 0.8604(9) 1.039(3) 0.037(5) Uiso d . 1
H H4A 0.422(2) 0.9410(8) 0.570(3) 0.029(4) Uiso d . 1
H H4B 0.559(3) 0.9240(10) 0.598(3) 0.045(6) Uiso d . 1
H H5A 0.392(2) 0.9428(8) 1.141(3) 0.030(4) Uiso d . 1
H H5B 0.369(3) 0.9087(9) 1.012(3) 0.037(5) Uiso d . 1
H H6A 0.818(3) 0.9839(11) 0.911(4) 0.060(7) Uiso d . 1
H H6B 0.808(3) 0.9543(10) 0.757(3) 0.039(5) Uiso d . 1
O O7 0.5000 0.5000 0.92418(13) 0.02178(17) Uani d S 1
H H7A 0.490(3) 0.5272(10) 0.864(3) 0.050(6) Uiso d . 1
O O8 0.79367(9) 0.53913(4) 0.63220(11) 0.02230(14) Uani d . 1
H H8A 0.772(3) 0.5061(11) 0.622(3) 0.049(6) Uiso d . 1
H H8B 0.711(3) 0.5546(9) 0.630(3) 0.036(5) Uiso d . 1

loop_
_atom_site_aniso_label
_atom_site_aniso_U_11
_atom_site_aniso_U_22
_atom_site_aniso_U_33
_atom_site_aniso_U_12
_atom_site_aniso_U_13
_atom_site_aniso_U_23
Mn1 0.01585(8) 0.01996(8) 0.01431(8) 0.00087(6) 0.000 0.000
O4 0.0210(3) 0.0216(3) 0.0195(3) -0.0009(2) -0.0014(3) -0.0015(2)
O5 0.0305(4) 0.0236(3) 0.0174(3) -0.0004(3) 0.0024(3) 0.0016(2)
O6 0.0170(3) 0.0428(4) 0.0290(4) 0.0063(3) -0.0050(3) -0.0176(3)
S1 0.01827(9) 0.01499(8) 0.01699(9) -0.00041(7) -0.00175(7) -0.00270(6)
O1 0.0216(3) 0.0208(3) 0.0230(3) 0.0040(3) -0.0058(3) -0.0015(2)
O2 0.0218(3) 0.0193(3) 0.0303(4) -0.0060(2) -0.0021(3) -0.0019(3)
O3 0.0317(4) 0.0230(3) 0.0185(3) -0.0004(3) 0.0032(3) -0.0057(2)
N1 0.0272(4) 0.0200(3) 0.0262(4) 0.0039(3) 0.0013(3) -0.0061(3)
C1 0.0170(3) 0.0161(3) 0.0159(3) -0.0008(3) -0.0001(3) -0.0016(3)
C2 0.0247(4) 0.0197(3) 0.0179(3) -0.0008(3) 0.0032(3) 0.0008(3)
C3 0.0314(5) 0.0191(4) 0.0235(4) -0.0014(3) 0.0059(4) 0.0033(3)
C4 0.0271(4) 0.0162(3) 0.0248(4) -0.0009(3) 0.0040(3) 0.0004(3)
C5 0.0179(3) 0.0198(3) 0.0202(4) 0.0011(3) 0.0006(3) -0.0043(3)
C6 0.0233(4) 0.0265(4) 0.0198(4) 0.0018(3) 0.0045(3) -0.0022(3)
C7 0.0288(4) 0.0252(4) 0.0200(4) 0.0003(4) 0.0057(4) 0.0021(3)
C8 0.0236(4) 0.0193(4) 0.0187(3) 0.0000(3) 0.0035(3) 0.0013(3)
C9 0.0159(3) 0.0157(3) 0.0152(3) -0.0007(2) 0.0001(3) -0.0011(3)
C10 0.0160(3) 0.0153(3) 0.0193(3) -0.0008(3) 0.0004(3) -0.0024(3)
O7 0.0214(4) 0.0272(4) 0.0168(4) -0.0004(4) 0.000 0.000
O8 0.0197(3) 0.0242(3) 0.0230(3) -0.0003(3) 0.0023(3) -0.0034(3)

loop_
_atom_type_symbol
_atom_type_description
_atom_type_scat_dispersion_real
_atom_type_scat_dispersion_imag
_atom_type_scat_source
C C 0.0033 0.0016 'International Tables Vol C Tables 4.2.6.8 and 6.1.1.4'
H H 0.0000 0.0000 'International Tables Vol C Tables 4.2.6.8 and 6.1.1.4'
N N 0.0061 0.0033 'International Tables Vol C Tables 4.2.6.8 and 6.1.1.4'
O O 0.0106 0.0060 'International Tables Vol C Tables 4.2.6.8 and 6.1.1.4'
S S 0.1246 0.1234 'International Tables Vol C Tables 4.2.6.8 and 6.1.1.4'
Mn Mn 0.3368 0.7283 'International Tables Vol C Tables 4.2.6.8 and 6.1.1.4'

loop_
_geom_angle_atom_site_label_1
_geom_angle_atom_site_label_2
_geom_angle_atom_site_label_3
_geom_angle_site_symmetry_1
_geom_angle_site_symmetry_3
_geom_angle
O5 Mn1 O5 . 2_675 96.47(5)
O5 Mn1 O4 . . 87.63(3)
O5 Mn1 O4 2_675 . 167.97(3)
O5 Mn1 O4 . 2_675 167.97(3)
O5 Mn1 O4 2_675 2_675 87.63(3)
O4 Mn1 O4 . 2_675 90.65(4)
O5 Mn1 O6 . . 99.39(4)
O5 Mn1 O6 2_675 . 85.53(3)
O4 Mn1 O6 . . 82.64(3)
O4 Mn1 O6 2_675 . 92.19(4)
O5 Mn1 O6 . 2_675 85.53(3)
O5 Mn1 O6 2_675 2_675 99.39(4)
O4 Mn1 O6 . 2_675 92.19(4)
O4 Mn1 O6 2_675 2_675 82.64(3)
O6 Mn1 O6 . 2_675 172.67(5)
Mn1 O4 H4A . . 112.9(15)
Mn1 O4 H4B . . 116.5(18)
H4A O4 H4B . . 105(2)
Mn1 O5 H5A . . 123.7(13)
Mn1 O5 H5B . . 121.1(15)
H5A O5 H5B . . 100.7(19)
Mn1 O6 H6A . . 121.6(19)
Mn1 O6 H6B . . 128.9(14)
H6A O6 H6B . . 107(2)
O3 S1 O2 . . 111.93(5)
O3 S1 O1 . . 112.61(5)
O2 S1 O1 . . 110.63(5)
O3 S1 C1 . . 108.01(5)
O2 S1 C1 . . 107.20(4)
O1 S1 C1 . . 106.11(4)
C5 N1 H1A . . 111.7(13)
C5 N1 H1B . . 111.0(15)
H1A N1 H1B . . 110.5(18)
C2 C1 C9 . . 122.11(8)
C2 C1 S1 . . 117.19(7)
C9 C1 S1 . . 120.65(7)
C1 C2 C3 . . 119.90(9)
C1 C2 H2 . . 119.5(11)
C3 C2 H2 . . 120.6(11)
C4 C3 C2 . . 119.89(9)
C4 C3 H3 . . 121.3(12)
C2 C3 H3 . . 118.7(12)
C3 C4 C10 . . 121.69(9)
C3 C4 H4 . . 118.7(14)
C10 C4 H4 . . 119.1(14)
C6 C5 N1 . . 120.45(9)
C6 C5 C10 . . 119.87(9)
N1 C5 C10 . . 119.65(9)
C5 C6 C7 . . 120.46(9)
C5 C6 H6 . . 119.4(11)
C7 C6 H6 . . 120.1(11)
C8 C7 C6 . . 121.37(10)
C8 C7 H7 . . 117.5(10)
C6 C7 H7 . . 121.1(10)
C7 C8 C9 . . 119.75(9)
C7 C8 H8 . . 118.7(15)
C9 C8 H8 . . 120.9(15)
C8 C9 C10 . . 119.38(8)
C8 C9 C1 . . 123.81(8)
C10 C9 C1 . . 116.80(8)
C4 C10 C5 . . 121.26(8)
C4 C10 C9 . . 119.60(8)
C5 C10 C9 . . 119.13(8)
H8A O8 H8B . . 103(2)

loop_
_geom_bond_atom_site_label_1
_geom_bond_atom_site_label_2
_geom_bond_site_symmetry_2
_geom_bond_distance
_geom_bond_publ_flag
Mn1 O5 . 2.1528(8) yes
Mn1 O5 2_675 2.1529(8) ?
Mn1 O4 . 2.1699(7) yes
Mn1 O4 2_675 2.1699(8) ?
Mn1 O6 . 2.2137(8) yes
Mn1 O6 2_675 2.2137(8) ?
O4 H4A . 0.77(2) ?
O4 H4B . 0.77(3) ?
O5 H5A . 0.83(2) ?
O5 H5B . 0.80(2) ?
O6 H6A . 0.80(3) ?
O6 H6B . 0.88(2) ?
S1 O3 . 1.4542(8) ?
S1 O2 . 1.4673(8) ?
S1 O1 . 1.4728(8) ?
S1 C1 . 1.7670(9) ?
N1 C5 . 1.4228(13) ?
N1 H1A . 0.90(2) ?
N1 H1B . 0.84(2) ?
C1 C2 . 1.3771(13) ?
C1 C9 . 1.4346(12) ?
C2 C3 . 1.4111(14) ?
C2 H2 . 0.907(17) ?
C3 C4 . 1.3667(15) ?
C3 H3 . 1.03(2) ?
C4 C10 . 1.4170(13) ?
C4 H4 . 1.00(2) ?
C5 C6 . 1.3792(15) ?
C5 C10 . 1.4265(13) ?
C6 C7 . 1.4066(15) ?
C6 H6 . 0.98(2) ?
C7 C8 . 1.3751(14) ?
C7 H7 . 0.985(19) ?
C8 C9 . 1.4178(13) ?
C8 H8 . 0.92(2) ?
C9 C10 . 1.4316(12) ?
O7 H7A . 0.77(2) ?
O8 H8A . 0.78(3) ?
O8 H8B . 0.77(2) ?

loop_
_geom_hbond_atom_site_label_D
_geom_hbond_atom_site_label_H
_geom_hbond_atom_site_label_A
_geom_hbond_site_symmetry_A
_geom_hbond_distance_DH
_geom_hbond_distance_HA
_geom_hbond_distance_DA
_geom_hbond_angle_DHA
_geom_hbond_publ_flag
N1 H1A O3 4_466 0.90(2) 2.33(2) 3.1970(13) 161.2(18) yes
N1 H1B O1 4_467 0.84(2) 2.41(2) 3.2251(12) 161.9(19) yes
O4 H4A O8 4_466 0.77(2) 1.91(2) 2.6737(11) 174(2) yes
O4 H4B O2 4_566 0.77(3) 2.01(3) 2.7549(11) 162(2) yes
O5 H5A O8 4_467 0.83(2) 1.93(2) 2.7611(12) 175(2) yes
O5 H5B N1 . 0.80(2) 2.14(2) 2.9279(13) 167(2) yes
O6 H6A O7 3_657 0.80(3) 1.99(3) 2.7698(11) 168(3) yes
O6 H6B O3 4_566 0.88(2) 2.04(2) 2.9054(11) 169(2) yes
O7 H7A O1 . 0.77(2) 2.04(2) 2.7947(10) 169(3) yes
O8 H8A O2 2_665 0.78(3) 1.98(3) 2.7462(11) 168(2) yes
O8 H8B O1 . 0.77(2) 1.99(2) 2.7421(11) 165(2) yes

loop_
_geom_torsion_atom_site_label_1
_geom_torsion_atom_site_label_2
_geom_torsion_atom_site_label_3
_geom_torsion_atom_site_label_4
_geom_torsion
O3 S1 C1 C2 -4.89(9)
O2 S1 C1 C2 -125.66(8)
O1 S1 C1 C2 116.09(8)
O3 S1 C1 C9 177.82(7)
O2 S1 C1 C9 57.05(9)
O1 S1 C1 C9 -61.20(8)
C9 C1 C2 C3 1.15(15)
S1 C1 C2 C3 -176.10(8)
C1 C2 C3 C4 -0.96(17)
C2 C3 C4 C10 0.23(17)
N1 C5 C6 C7 -179.57(10)
C10 C5 C6 C7 -1.60(16)
C5 C6 C7 C8 0.27(17)
C6 C7 C8 C9 0.92(17)
C7 C8 C9 C10 -0.76(15)
C7 C8 C9 C1 178.46(10)
C2 C1 C9 C8 -179.84(9)
S1 C1 C9 C8 -2.68(13)
C2 C1 C9 C10 -0.60(13)
S1 C1 C9 C10 176.56(7)
C3 C4 C10 C5 179.98(10)
C3 C4 C10 C9 0.31(16)
C6 C5 C10 C4 -177.96(10)
N1 C5 C10 C4 0.03(15)
C6 C5 C10 C9 1.71(14)
N1 C5 C10 C9 179.70(9)
C8 C9 C10 C4 179.14(9)
C1 C9 C10 C4 -0.13(13)
C8 C9 C10 C5 -0.54(14)
C1 C9 C10 C5 -179.81(8)
